data_7243627
loop_
_publ_author_name
'Chi, Jie'
'Mu, Yajun'
'Li, Yan'
'Shao, Pengpeng'
'Liu, Guocheng'
'Cai, Bin'
'Xu, Na'
'Chen, Yongqiang'

_publ_section_title
;
 Polytorsional-amide/carboxylates-directed Cd(ii) coordination polymers
 exhibiting multi-functional sensing behaviors
;
_journal_issue 50
_journal_name_full 'RSC Advances'
_journal_page_first 31756
_journal_page_last 31765
_journal_paper_doi 10.1039/D1RA04411G
_journal_volume 11
_journal_year 2021
_chemical_formula_moiety 'C30 H28 Cd N4 O6'
_chemical_formula_sum 'C30 H30 Cd N4 O7'
_chemical_formula_weight 670.98
_space_group_crystal_system triclinic
_space_group_IT_number 2
_space_group_name_Hall '-P 1'
_space_group_name_H-M_alt 'P -1'
_atom_sites_solution_hydrogens mixed
_audit_creation_date 2021-09-11
_audit_creation_method
;
Olex2 1.3-alpha
(compiled 2020.07.31 svn.rc2a77460 for OlexSys, GUI svn.r6145)
;
_audit_update_record
;
2021-09-17 deposited with the CCDC.	2021-09-20 downloaded from the CCDC.
;
_cell_angle_alpha 79.3500(10)
_cell_angle_beta 76.8520(10)
_cell_angle_gamma 67.5230(10)
_cell_formula_units_Z 2
_cell_length_a 8.9887(3)
_cell_length_b 10.5199(4)
_cell_length_c 17.3822(6)
_cell_measurement_reflns_used 6052
_cell_measurement_temperature 293.15
_cell_measurement_theta_max 25.127
_cell_measurement_theta_min 1.628
_cell_volume 1470.22(9)
_computing_cell_refinement 'SAINT+ Ver. 2016.5-0 (Bruker-AXS, 2016)'
_computing_data_collection 'APEX3 Ver. 2016.5-0 (Bruker-AXS, 2016)'
_computing_data_reduction 'SAINT+ Ver. 2016.5-0 (Bruker-AXS, 2016)'
_computing_molecular_graphics 'Olex2 1.3-alpha (Dolomanov et al., 2009)'
_computing_publication_material 'Olex2 1.3-alpha (Dolomanov et al., 2009)'
_computing_structure_refinement 'SHELXL 2018/3 (Sheldrick, 2015)'
_computing_structure_solution 'XT (Sheldrick, 2015a)'
_diffrn_ambient_temperature 293.15
_diffrn_detector 'charge-coupled device (CCD) area detector'
_diffrn_detector_area_resol_mean 7.9
_diffrn_detector_type 'Bruker APEX II'
_diffrn_measured_fraction_theta_full 0.999
_diffrn_measured_fraction_theta_max 0.993
_diffrn_measurement_device 'three-circle diffractometer'
_diffrn_measurement_device_type 'Bruker APEX II Quazar'
_diffrn_measurement_method '0.5\% \w and 0.5\% \f scans'
_diffrn_radiation_collimation 'focusing mirrors'
_diffrn_radiation_detector 'Bruker APEX II'
_diffrn_radiation_monochromator 'mirror optics'
_diffrn_radiation_probe x-ray
_diffrn_radiation_type 'Mo K\a'
_diffrn_radiation_wavelength 0.71073
_diffrn_radiation_xray_symbol K-L~3~
_diffrn_reflns_av_R_equivalents 0.0143
_diffrn_reflns_av_unetI/netI 0.0276
_diffrn_reflns_Laue_measured_fraction_full 0.999
_diffrn_reflns_Laue_measured_fraction_max 0.993
_diffrn_reflns_limit_h_max 12
_diffrn_reflns_limit_h_min -5
_diffrn_reflns_limit_k_max 14
_diffrn_reflns_limit_k_min -13
_diffrn_reflns_limit_l_max 23
_diffrn_reflns_limit_l_min -22
_diffrn_reflns_number 10883
_diffrn_reflns_point_group_measured_fraction_full 0.999
_diffrn_reflns_point_group_measured_fraction_max 0.993
_diffrn_reflns_theta_full 25.242
_diffrn_reflns_theta_max 28.380
_diffrn_reflns_theta_min 2.108
_diffrn_source 'microfocus sealed X-ray tube'
_diffrn_source_current 30.0
_diffrn_source_power 1.2
_diffrn_source_type 'Incoatec I\ms'
_diffrn_source_voltage 40.0
_exptl_absorpt_coefficient_mu 0.796
_exptl_absorpt_correction_T_max 0.87
_exptl_absorpt_correction_T_min 0.86
_exptl_absorpt_correction_type multi-scan
_exptl_absorpt_process_details
;
SADABS-2016/2 (Krause et al., 2015) was used for absorption correction.
;
_exptl_crystal_colour colourless
_exptl_crystal_colour_primary colourless
_exptl_crystal_density_diffrn 1.516
_exptl_crystal_density_method 'not measured'
_exptl_crystal_description block
_exptl_crystal_F_000 684
_exptl_crystal_size_max 0.24
_exptl_crystal_size_mid 0.22
_exptl_crystal_size_min 0.2
_refine_diff_density_max 0.493
_refine_diff_density_min -0.263
_refine_diff_density_rms 0.054
_refine_ls_extinction_method none
_refine_ls_goodness_of_fit_ref 1.021
_refine_ls_hydrogen_treatment constr
_refine_ls_matrix_type full
_refine_ls_number_parameters 388
_refine_ls_number_reflns 7307
_refine_ls_number_restraints 0
_refine_ls_restrained_S_all 1.021
_refine_ls_R_factor_all 0.0313
_refine_ls_R_factor_gt 0.0255
_refine_ls_shift/su_max 0.003
_refine_ls_shift/su_mean 0.000
_refine_ls_structure_factor_coef Fsqd
_refine_ls_weighting_details 'w=1/[\s^2^(Fo^2^)+(0.0326P)^2^+0.3083P] where P=(Fo^2^+2Fc^2^)/3'
_refine_ls_weighting_scheme calc
_refine_ls_wR_factor_gt 0.0620
_refine_ls_wR_factor_ref 0.0650
_reflns_Friedel_coverage 0.000
_reflns_number_gt 6466
_reflns_number_total 7307
_reflns_threshold_expression 'I > 2\s(I)'
_cod_data_source_file d1ra04411g2.cif
_cod_data_source_block 2_CCDC2
_cod_database_code 7243627
_shelx_shelxl_version_number 2018/3
_shelx_space_group_comment
;
The symmetry employed for this shelxl refinement is uniquely defined
by the following loop, which should always be used as a source of
symmetry information in preference to the above space-group names.
They are only intended as comments.
;
_olex2_refinement_description
;
1. Fixed Uiso
 At 1.2 times of:
  All C(H) groups, All C(H,H) groups, All N(H) groups
2. Others
 Fixed Sof: C10(0.7) H10(0.7) C11(0.7) H11(0.7) C31(0.3) H31(0.3) C32(0.3)
 H32(0.3)
3.a Riding coordinates:
 N2(H2), N3(H3), C25(H25A,H25B)
3.b Secondary CH2 refined with riding coordinates:
 C2(H2A,H2B), C3(H3A,H3B), C4(H4A,H4B), C5(H5A,H5B), C12(H12A,H12B)
3.c Aromatic/amide H refined with riding coordinates:
 C7(H7), C8(H8), C10(H10), C11(H11), C15(H15), C16(H16), C20(H20), C21(H21),
 C22(H22), C23(H23), C27(H27), C28(H28), C29(H29), C30(H30), C31(H31), C32(H32)
;
_smtbx_masks_void_probe_radius 1.2
_smtbx_masks_void_truncation_radius 1.2
_olex2_submission_special_instructions 'No special instructions were received'

loop_
_space_group_symop_operation_xyz
'x, y, z'
'-x, -y, -z'

loop_
_atom_site_label
_atom_site_type_symbol
_atom_site_fract_x
_atom_site_fract_y
_atom_site_fract_z
_atom_site_U_iso_or_equiv
_atom_site_adp_type
_atom_site_occupancy
_atom_site_site_symmetry_order
_atom_site_calc_flag
_atom_site_refinement_flags_posn
_atom_site_refinement_flags_adp
_atom_site_refinement_flags_occupancy
_atom_site_disorder_assembly
_atom_site_disorder_group
Cd1 Cd 0.61165(2) 0.10764(2) -0.56708(2) 0.03196(5) Uani 1 1 d . . . . .
O1 O 0.64608(15) -0.09926(14) -0.48401(8) 0.0406(3) Uani 1 1 d . . . . .
O2 O 0.67568(18) -0.30030(16) -0.41543(9) 0.0505(4) Uani 1 1 d . . . . .
O3 O 1.10543(16) -0.06085(14) -0.39830(9) 0.0426(3) Uani 1 1 d . . . . .
O4 O 1.26374(15) -0.25817(14) -0.34511(8) 0.0428(3) Uani 1 1 d . . . . .
O5 O 0.7994(2) 0.00242(15) -1.02517(10) 0.0596(4) Uani 1 1 d . . . . .
O6 O 1.4449(2) -0.63774(17) -1.14361(11) 0.0713(5) Uani 1 1 d . . . . .
N1 N 0.6168(2) 0.0194(2) -0.68304(10) 0.0502(4) Uani 1 1 d . . . . .
N2 N 0.7097(2) -0.16011(17) -0.95143(9) 0.0454(4) Uani 1 1 d . . . . .
H2 H 0.726585 -0.247001 -0.939483 0.054 Uiso 1 1 d R U . . .
N3 N 1.4620(2) -0.46955(16) -1.24209(9) 0.0419(4) Uani 1 1 d . . . . .
H3 H 1.414566 -0.385781 -1.261384 0.050 Uiso 1 1 d R U . . .
N4 N 0.60436(19) 0.21991(16) -0.46154(9) 0.0380(3) Uani 1 1 d . . . . .
C1 C 0.7363(2) -0.21812(18) -0.45673(10) 0.0323(4) Uani 1 1 d . . . . .
C2 C 0.9187(2) -0.2520(2) -0.47840(12) 0.0408(4) Uani 1 1 d . . . . .
H2A H 0.940952 -0.169205 -0.477118 0.049 Uiso 1 1 calc R U . . .
H2B H 0.953292 -0.275161 -0.532704 0.049 Uiso 1 1 calc R U . . .
C3 C 1.0231(3) -0.3693(2) -0.42613(16) 0.0542(6) Uani 1 1 d . . . . .
H3A H 1.009562 -0.454114 -0.431755 0.065 Uiso 1 1 calc R U . . .
H3B H 1.136884 -0.380681 -0.446177 0.065 Uiso 1 1 calc R U . . .
C4 C 0.9876(3) -0.3523(2) -0.33838(15) 0.0578(6) Uani 1 1 d . . . . .
H4A H 1.072792 -0.424736 -0.313233 0.069 Uiso 1 1 calc R U . . .
H4B H 0.885192 -0.365726 -0.315090 0.069 Uiso 1 1 calc R U . . .
C5 C 0.9765(2) -0.2132(2) -0.31894(13) 0.0497(5) Uani 1 1 d . . . . .
H5A H 0.880650 -0.141855 -0.336596 0.060 Uiso 1 1 calc R U . . .
H5B H 0.961678 -0.215533 -0.261720 0.060 Uiso 1 1 calc R U . . .
C6 C 1.1246(2) -0.17428(19) -0.35648(10) 0.0338(4) Uani 1 1 d . . . . .
C7 C 0.7481(3) -0.0318(2) -0.73656(14) 0.0532(6) Uani 1 1 d . . . . .
H7 H 0.849958 -0.047975 -0.724567 0.064 Uiso 1 1 calc R U . . .
C8 C 0.7418(3) -0.0626(2) -0.80934(13) 0.0531(6) Uani 1 1 d . . . . .
H8 H 0.837758 -0.098852 -0.844935 0.064 Uiso 1 1 calc R U . . .
C9 C 0.5936(2) -0.0396(2) -0.82893(11) 0.0386(4) Uani 1 1 d . . . . .
C10 C 0.4639(5) -0.0104(5) -0.7690(2) 0.0531(10) Uani 0.7 1 d . . P A 1
H10 H 0.363316 -0.008432 -0.775861 0.064 Uiso 0.7 1 calc R U P A 1
C11 C 0.4824(4) 0.0165(5) -0.6973(2) 0.0551(10) Uani 0.7 1 d . . P A 1
H11 H 0.392302 0.033592 -0.656473 0.066 Uiso 0.7 1 calc R U P A 1
C12 C 0.5698(3) -0.0614(2) -0.90765(11) 0.0451(5) Uani 1 1 d . . . . .
H12A H 0.477853 -0.092298 -0.898662 0.054 Uiso 1 1 calc R U . . .
H12B H 0.541407 0.026908 -0.940346 0.054 Uiso 1 1 calc R U . . .
C13 C 0.8124(3) -0.1201(2) -1.00949(12) 0.0431(4) Uani 1 1 d . . . . .
C14 C 0.9513(3) -0.2283(2) -1.05471(11) 0.0427(4) Uani 1 1 d . . . . .
C15 C 1.0974(3) -0.2095(2) -1.07107(14) 0.0550(6) Uani 1 1 d . . . . .
H15 H 1.104338 -0.133147 -1.054425 0.066 Uiso 1 1 calc R U . . .
C16 C 1.2379(3) -0.3024(2) -1.11241(14) 0.0565(6) Uani 1 1 d . . . . .
H16 H 1.335840 -0.286438 -1.123257 0.068 Uiso 1 1 calc R U . . .
C17 C 1.2317(3) -0.4161(2) -1.13679(11) 0.0452(5) Uani 1 1 d . . . . .
C18 C 1.0817(3) -0.43878(19) -1.12258(11) 0.0414(4) Uani 1 1 d . . . . .
C19 C 0.9373(3) -0.3437(2) -1.08140(11) 0.0415(4) Uani 1 1 d . . . . .
C20 C 0.7890(3) -0.3658(2) -1.07231(13) 0.0532(5) Uani 1 1 d . . . . .
H20 H 0.693265 -0.302809 -1.047582 0.064 Uiso 1 1 calc R U . . .
C21 C 0.7825(4) -0.4776(3) -1.09900(16) 0.0657(7) Uani 1 1 d . . . . .
H21 H 0.683475 -0.491252 -1.090799 0.079 Uiso 1 1 calc R U . . .
C22 C 0.9235(3) -0.5715(2) -1.13850(16) 0.0639(7) Uani 1 1 d . . . . .
H22 H 0.918204 -0.647484 -1.156350 0.077 Uiso 1 1 calc R U . . .
C23 C 1.0688(3) -0.5520(2) -1.15090(13) 0.0518(5) Uani 1 1 d . . . . .
H23 H 1.161368 -0.613901 -1.178424 0.062 Uiso 1 1 calc R U . . .
C24 C 1.3886(3) -0.5188(2) -1.17495(12) 0.0457(5) Uani 1 1 d . . . . .
C25 C 1.6196(3) -0.5510(2) -1.28460(12) 0.0429(4) Uani 1 1 d . . . . .
H25A H 1.684584 -0.613548 -1.246215 0.051 Uiso 1 1 d R U . . .
H25B H 1.676124 -0.489058 -1.312365 0.051 Uiso 1 1 d R U . . .
C26 C 0.6094(2) 0.36578(18) -0.34373(10) 0.0342(4) Uani 1 1 d . . . . .
C27 C 0.7296(2) 0.1761(2) -0.42258(12) 0.0408(4) Uani 1 1 d . . . . .
H27 H 0.816880 0.095872 -0.435844 0.049 Uiso 1 1 calc R U . . .
C28 C 0.4805(3) 0.4112(2) -0.38446(14) 0.0520(6) Uani 1 1 d . . . . .
H28 H 0.392563 0.491982 -0.372971 0.062 Uiso 1 1 calc R U . . .
C29 C 0.7358(2) 0.2444(2) -0.36339(12) 0.0409(4) Uani 1 1 d . . . . .
H29 H 0.824571 0.208841 -0.336854 0.049 Uiso 1 1 calc R U . . .
C30 C 0.4820(3) 0.3369(2) -0.44210(14) 0.0513(6) Uani 1 1 d . . . . .
H30 H 0.393748 0.369638 -0.468875 0.062 Uiso 1 1 calc R U . . .
C31 C 0.4559(11) 0.0682(11) -0.7881(5) 0.051(2) Uani 0.3 1 d . . P A 2
H31 H 0.360711 0.113091 -0.809533 0.061 Uiso 0.3 1 calc R U P A 2
C32 C 0.4688(10) 0.1022(11) -0.7180(5) 0.050(2) Uani 0.3 1 d . . P A 2
H32 H 0.386822 0.175369 -0.693290 0.060 Uiso 0.3 1 calc R U P A 2

loop_
_atom_site_aniso_label
_atom_site_aniso_U_11
_atom_site_aniso_U_22
_atom_site_aniso_U_33
_atom_site_aniso_U_23
_atom_site_aniso_U_13
_atom_site_aniso_U_12
Cd1 0.02759(7) 0.04034(8) 0.03003(7) -0.00699(5) -0.00535(5) -0.01270(5)
O1 0.0288(6) 0.0418(7) 0.0444(7) 0.0002(6) -0.0081(6) -0.0063(5)
O2 0.0447(8) 0.0553(9) 0.0592(9) 0.0122(7) -0.0204(7) -0.0280(7)
O3 0.0311(6) 0.0417(7) 0.0498(8) -0.0004(6) -0.0096(6) -0.0079(6)
O4 0.0285(6) 0.0459(8) 0.0506(8) 0.0017(6) -0.0115(6) -0.0099(6)
O5 0.0710(11) 0.0373(8) 0.0688(11) -0.0108(7) -0.0056(9) -0.0187(8)
O6 0.0852(13) 0.0416(9) 0.0607(11) 0.0101(8) -0.0030(9) -0.0060(9)
N1 0.0447(9) 0.0844(14) 0.0342(9) -0.0192(9) -0.0025(7) -0.0336(10)
N2 0.0627(11) 0.0363(8) 0.0338(8) -0.0093(7) -0.0073(8) -0.0121(8)
N3 0.0551(10) 0.0314(8) 0.0331(8) -0.0055(6) -0.0095(7) -0.0066(7)
N4 0.0335(8) 0.0416(8) 0.0386(8) -0.0132(7) -0.0077(6) -0.0081(7)
C1 0.0275(8) 0.0399(9) 0.0317(8) -0.0049(7) -0.0099(7) -0.0111(7)
C2 0.0279(9) 0.0451(10) 0.0471(11) -0.0040(9) -0.0101(8) -0.0087(8)
C3 0.0394(11) 0.0398(11) 0.0839(17) -0.0001(11) -0.0298(11) -0.0070(9)
C4 0.0481(12) 0.0637(14) 0.0697(15) 0.0285(12) -0.0320(11) -0.0326(11)
C5 0.0320(10) 0.0732(15) 0.0430(11) 0.0023(10) -0.0043(8) -0.0228(10)
C6 0.0264(8) 0.0436(10) 0.0316(9) -0.0070(7) -0.0051(7) -0.0114(7)
C7 0.0410(11) 0.0668(14) 0.0534(13) -0.0273(11) -0.0131(10) -0.0087(10)
C8 0.0416(11) 0.0672(14) 0.0481(12) -0.0295(11) -0.0039(9) -0.0081(10)
C9 0.0437(10) 0.0454(10) 0.0300(9) -0.0082(8) -0.0050(8) -0.0184(8)
C10 0.0368(17) 0.092(3) 0.042(2) -0.028(2) -0.0028(14) -0.028(2)
C11 0.0421(18) 0.100(3) 0.0343(18) -0.030(2) 0.0084(14) -0.036(2)
C12 0.0521(12) 0.0506(11) 0.0327(10) -0.0123(8) -0.0107(9) -0.0128(9)
C13 0.0554(12) 0.0383(10) 0.0365(10) -0.0087(8) -0.0132(9) -0.0126(9)
C14 0.0589(12) 0.0374(10) 0.0330(9) -0.0085(8) -0.0069(9) -0.0169(9)
C15 0.0711(15) 0.0430(11) 0.0546(13) -0.0187(10) -0.0002(11) -0.0242(11)
C16 0.0641(15) 0.0492(12) 0.0582(14) -0.0162(11) 0.0046(11) -0.0263(11)
C17 0.0639(13) 0.0353(10) 0.0302(9) -0.0032(8) -0.0044(9) -0.0131(9)
C18 0.0632(13) 0.0332(9) 0.0269(9) -0.0016(7) -0.0127(8) -0.0140(9)
C19 0.0605(12) 0.0373(10) 0.0278(9) -0.0041(7) -0.0119(8) -0.0159(9)
C20 0.0615(14) 0.0522(12) 0.0488(12) -0.0142(10) -0.0143(11) -0.0169(11)
C21 0.0730(17) 0.0650(15) 0.0735(17) -0.0181(13) -0.0240(14) -0.0291(13)
C22 0.0836(18) 0.0465(13) 0.0723(17) -0.0169(12) -0.0334(14) -0.0191(12)
C23 0.0742(16) 0.0373(10) 0.0429(11) -0.0094(9) -0.0224(11) -0.0095(10)
C24 0.0629(13) 0.0371(10) 0.0353(10) -0.0042(8) -0.0111(9) -0.0143(9)
C25 0.0471(11) 0.0441(11) 0.0394(10) -0.0097(8) -0.0125(9) -0.0131(9)
C26 0.0356(9) 0.0364(9) 0.0305(8) -0.0056(7) -0.0055(7) -0.0120(7)
C27 0.0340(9) 0.0389(10) 0.0439(11) -0.0127(8) -0.0090(8) -0.0019(8)
C28 0.0412(11) 0.0456(11) 0.0620(14) -0.0251(10) -0.0212(10) 0.0082(9)
C29 0.0326(9) 0.0458(11) 0.0410(10) -0.0086(8) -0.0138(8) -0.0042(8)
C30 0.0399(11) 0.0515(12) 0.0608(13) -0.0243(10) -0.0245(10) 0.0028(9)
C31 0.037(4) 0.074(6) 0.041(5) -0.017(4) -0.011(3) -0.011(5)
C32 0.034(4) 0.075(6) 0.037(4) -0.023(4) -0.001(3) -0.010(4)

loop_
_atom_type_symbol
_atom_type_description
_atom_type_scat_dispersion_real
_atom_type_scat_dispersion_imag
_atom_type_scat_source
C C 0.0033 0.0016 'International Tables Vol C Tables 4.2.6.8 and 6.1.1.4'
Cd Cd -0.8075 1.2024 'International Tables Vol C Tables 4.2.6.8 and 6.1.1.4'
H H 0.0000 0.0000 'International Tables Vol C Tables 4.2.6.8 and 6.1.1.4'
N N 0.0061 0.0033 'International Tables Vol C Tables 4.2.6.8 and 6.1.1.4'
O O 0.0106 0.0060 'International Tables Vol C Tables 4.2.6.8 and 6.1.1.4'

loop_
_geom_angle_atom_site_label_1
_geom_angle_atom_site_label_2
_geom_angle_atom_site_label_3
_geom_angle
_geom_angle_site_symmetry_1
_geom_angle_site_symmetry_3
_geom_angle_publ_flag
O1 Cd1 O1 72.81(5) 2_654 . ?
O1 Cd1 O2 124.17(4) . 2_654 ?
O1 Cd1 O2 51.59(4) 2_654 2_654 ?
O1 Cd1 O3 165.72(5) 2_654 2_754 ?
O1 Cd1 O3 92.94(5) . 2_754 ?
O1 Cd1 O4 139.27(4) 2_654 2_754 ?
O1 Cd1 O4 147.92(4) . 2_754 ?
O1 Cd1 N1 96.14(6) . . ?
O1 Cd1 N1 90.45(5) 2_654 . ?
O1 Cd1 N4 90.66(5) . . ?
O1 Cd1 N4 91.94(5) 2_654 . ?
O1 Cd1 C6 120.27(5) . 2_754 ?
O1 Cd1 C6 166.91(5) 2_654 2_754 ?
O2 Cd1 C6 115.35(5) 2_654 2_754 ?
O3 Cd1 O2 142.68(5) 2_754 2_654 ?
O3 Cd1 O4 54.98(4) 2_754 2_754 ?
O3 Cd1 N1 90.10(6) 2_754 . ?
O3 Cd1 C6 27.36(5) 2_754 2_754 ?
O4 Cd1 O2 87.80(4) 2_754 2_654 ?
O4 Cd1 C6 27.64(5) 2_754 2_754 ?
N1 Cd1 O2 89.61(6) . 2_654 ?
N1 Cd1 O4 85.63(6) . 2_754 ?
N1 Cd1 C6 88.45(6) . 2_754 ?
N4 Cd1 O2 86.88(5) . 2_654 ?
N4 Cd1 O3 89.16(5) . 2_754 ?
N4 Cd1 O4 88.40(5) . 2_754 ?
N4 Cd1 N1 173.19(6) . . ?
N4 Cd1 C6 87.78(5) . 2_754 ?
Cd1 O1 Cd1 107.19(5) 2_654 . ?
C1 O1 Cd1 101.06(11) . 2_654 ?
C1 O1 Cd1 151.28(12) . . ?
C1 O2 Cd1 86.50(11) . 2_654 ?
C6 O3 Cd1 92.76(10) . 2_754 ?
C6 O4 Cd1 90.08(11) . 2_754 ?
C7 N1 Cd1 125.57(14) . . ?
C7 N1 C32 113.4(3) . . ?
C11 N1 Cd1 119.44(18) . . ?
C11 N1 C7 115.0(2) . . ?
C32 N1 Cd1 110.6(3) . . ?
C12 N2 H2 119.0 . . ?
C13 N2 H2 119.1 . . ?
C13 N2 C12 121.82(17) . . ?
C24 N3 H3 118.6 . . ?
C24 N3 C25 122.84(17) . . ?
C25 N3 H3 118.6 . . ?
C27 N4 Cd1 120.88(12) . . ?
C27 N4 C30 117.06(16) . . ?
C30 N4 Cd1 121.81(12) . . ?
O1 C1 C2 116.70(16) . . ?
O2 C1 O1 120.85(16) . . ?
O2 C1 C2 122.45(16) . . ?
C1 C2 H2A 108.2 . . ?
C1 C2 H2B 108.2 . . ?
C1 C2 C3 116.33(18) . . ?
H2A C2 H2B 107.4 . . ?
C3 C2 H2A 108.2 . . ?
C3 C2 H2B 108.2 . . ?
C2 C3 H3A 108.2 . . ?
C2 C3 H3B 108.2 . . ?
H3A C3 H3B 107.4 . . ?
C4 C3 C2 116.28(19) . . ?
C4 C3 H3A 108.2 . . ?
C4 C3 H3B 108.2 . . ?
C3 C4 H4A 108.4 . . ?
C3 C4 H4B 108.4 . . ?
C3 C4 C5 115.36(18) . . ?
H4A C4 H4B 107.5 . . ?
C5 C4 H4A 108.4 . . ?
C5 C4 H4B 108.4 . . ?
C4 C5 H5A 108.7 . . ?
C4 C5 H5B 108.7 . . ?
H5A C5 H5B 107.6 . . ?
C6 C5 C4 114.10(18) . . ?
C6 C5 H5A 108.7 . . ?
C6 C5 H5B 108.7 . . ?
O3 C6 Cd1 59.87(9) . 2_754 ?
O3 C6 O4 122.07(17) . . ?
O3 C6 C5 119.17(16) . . ?
O4 C6 Cd1 62.28(10) . 2_754 ?
O4 C6 C5 118.76(17) . . ?
C5 C6 Cd1 176.35(13) . 2_754 ?
N1 C7 H7 118.3 . . ?
N1 C7 C8 123.4(2) . . ?
C8 C7 H7 118.3 . . ?
C7 C8 H8 120.1 . . ?
C9 C8 C7 119.7(2) . . ?
C9 C8 H8 120.1 . . ?
C8 C9 C12 124.84(18) . . ?
C8 C9 C31 114.5(4) . . ?
C10 C9 C8 115.9(2) . . ?
C10 C9 C12 118.8(2) . . ?
C31 C9 C12 114.6(4) . . ?
C9 C10 H10 120.3 . . ?
C9 C10 C11 119.3(3) . . ?
C11 C10 H10 120.3 . . ?
N1 C11 C10 124.6(3) . . ?
N1 C11 H11 117.7 . . ?
C10 C11 H11 117.7 . . ?
N2 C12 C9 115.20(17) . . ?
N2 C12 H12A 108.5 . . ?
N2 C12 H12B 108.5 . . ?
C9 C12 H12A 108.5 . . ?
C9 C12 H12B 108.5 . . ?
H12A C12 H12B 107.5 . . ?
O5 C13 N2 121.43(19) . . ?
O5 C13 C14 119.7(2) . . ?
N2 C13 C14 118.88(18) . . ?
C15 C14 C13 115.33(17) . . ?
C15 C14 C19 120.01(19) . . ?
C19 C14 C13 124.7(2) . . ?
C14 C15 H15 119.2 . . ?
C14 C15 C16 121.7(2) . . ?
C16 C15 H15 119.2 . . ?
C15 C16 H16 119.8 . . ?
C17 C16 C15 120.4(2) . . ?
C17 C16 H16 119.8 . . ?
C16 C17 C18 120.1(2) . . ?
C16 C17 C24 118.3(2) . . ?
C18 C17 C24 121.53(18) . . ?
C17 C18 C19 119.94(17) . . ?
C17 C18 C23 121.6(2) . . ?
C23 C18 C19 118.4(2) . . ?
C18 C19 C14 117.8(2) . . ?
C20 C19 C14 123.9(2) . . ?
C20 C19 C18 118.16(18) . . ?
C19 C20 H20 119.2 . . ?
C21 C20 C19 121.5(2) . . ?
C21 C20 H20 119.2 . . ?
C20 C21 H21 119.8 . . ?
C20 C21 C22 120.4(3) . . ?
C22 C21 H21 119.8 . . ?
C21 C22 H22 119.9 . . ?
C23 C22 C21 120.1(2) . . ?
C23 C22 H22 119.9 . . ?
C18 C23 H23 119.4 . . ?
C22 C23 C18 121.3(2) . . ?
C22 C23 H23 119.4 . . ?
O6 C24 N3 123.4(2) . . ?
O6 C24 C17 121.4(2) . . ?
N3 C24 C17 115.13(17) . . ?
N3 C25 H25A 108.7 . . ?
N3 C25 H25B 108.6 . . ?
N3 C25 C26 114.32(16) . 1_644 ?
H25A C25 H25B 107.6 . . ?
C26 C25 H25A 108.7 1_644 . ?
C26 C25 H25B 108.7 1_644 . ?
C28 C26 C25 121.91(17) . 1_466 ?
C28 C26 C29 117.06(17) . . ?
C29 C26 C25 120.88(16) . 1_466 ?
N4 C27 H27 118.5 . . ?
N4 C27 C29 123.04(17) . . ?
C29 C27 H27 118.5 . . ?
C26 C28 H28 120.0 . . ?
C30 C28 C26 119.94(18) . . ?
C30 C28 H28 120.0 . . ?
C26 C29 H29 120.1 . . ?
C27 C29 C26 119.72(17) . . ?
C27 C29 H29 120.1 . . ?
N4 C30 C28 123.16(18) . . ?
N4 C30 H30 118.4 . . ?
C28 C30 H30 118.4 . . ?
C9 C31 H31 120.3 . . ?
C32 C31 C9 119.4(7) . . ?
C32 C31 H31 120.3 . . ?
N1 C32 H32 121.0 . . ?
C31 C32 N1 118.1(7) . . ?
C31 C32 H32 121.0 . . ?

loop_
_geom_bond_atom_site_label_1
_geom_bond_atom_site_label_2
_geom_bond_distance
_geom_bond_site_symmetry_2
_geom_bond_publ_flag
Cd1 O1 2.3140(13) 2_654 ?
Cd1 O1 2.3334(13) . ?
Cd1 O2 2.6454(15) 2_654 ?
Cd1 O3 2.3511(13) 2_754 ?
Cd1 O4 2.4035(14) 2_754 ?
Cd1 N1 2.3543(16) . ?
Cd1 N4 2.3349(15) . ?
Cd1 C6 2.7151(18) 2_754 ?
O1 C1 1.275(2) . ?
O2 C1 1.230(2) . ?
O3 C6 1.249(2) . ?
O4 C6 1.260(2) . ?
O5 C13 1.233(2) . ?
O6 C24 1.228(2) . ?
N1 C7 1.322(3) . ?
N1 C11 1.300(4) . ?
N1 C32 1.478(9) . ?
N2 H2 0.8600 . ?
N2 C12 1.448(2) . ?
N2 C13 1.329(3) . ?
N3 H3 0.8599 . ?
N3 C24 1.324(3) . ?
N3 C25 1.455(3) . ?
N4 C27 1.331(2) . ?
N4 C30 1.337(2) . ?
C1 C2 1.510(2) . ?
C2 H2A 0.9700 . ?
C2 H2B 0.9700 . ?
C2 C3 1.523(3) . ?
C3 H3A 0.9700 . ?
C3 H3B 0.9700 . ?
C3 C4 1.515(4) . ?
C4 H4A 0.9700 . ?
C4 H4B 0.9700 . ?
C4 C5 1.523(3) . ?
C5 H5A 0.9700 . ?
C5 H5B 0.9700 . ?
C5 C6 1.512(3) . ?
C7 H7 0.9300 . ?
C7 C8 1.381(3) . ?
C8 H8 0.9300 . ?
C8 C9 1.371(3) . ?
C9 C10 1.353(4) . ?
C9 C12 1.502(2) . ?
C9 C31 1.464(9) . ?
C10 H10 0.9300 . ?
C10 C11 1.387(5) . ?
C11 H11 0.9300 . ?
C12 H12A 0.9700 . ?
C12 H12B 0.9700 . ?
C13 C14 1.506(3) . ?
C14 C15 1.361(3) . ?
C14 C19 1.434(3) . ?
C15 H15 0.9300 . ?
C15 C16 1.403(3) . ?
C16 H16 0.9300 . ?
C16 C17 1.364(3) . ?
C17 C18 1.417(3) . ?
C17 C24 1.507(3) . ?
C18 C19 1.431(3) . ?
C18 C23 1.422(3) . ?
C19 C20 1.408(3) . ?
C20 H20 0.9300 . ?
C20 C21 1.368(3) . ?
C21 H21 0.9300 . ?
C21 C22 1.397(4) . ?
C22 H22 0.9300 . ?
C22 C23 1.362(4) . ?
C23 H23 0.9300 . ?
C25 H25A 0.9698 . ?
C25 H25B 0.9700 . ?
C25 C26 1.506(2) 1_644 ?
C26 C28 1.377(3) . ?
C26 C29 1.384(3) . ?
C27 H27 0.9300 . ?
C27 C29 1.381(3) . ?
C28 H28 0.9300 . ?
C28 C30 1.374(3) . ?
C29 H29 0.9300 . ?
C30 H30 0.9300 . ?
C31 H31 0.9300 . ?
C31 C32 1.373(12) . ?
C32 H32 0.9300 . ?

loop_
_geom_torsion_atom_site_label_1
_geom_torsion_atom_site_label_2
_geom_torsion_atom_site_label_3
_geom_torsion_atom_site_label_4
_geom_torsion
_geom_torsion_site_symmetry_1
_geom_torsion_site_symmetry_2
_geom_torsion_site_symmetry_3
_geom_torsion_site_symmetry_4
_geom_torsion_publ_flag
Cd1 O1 C1 O2 0.4(2) 2_654 . . . ?
Cd1 O1 C1 O2 -169.15(18) . . . . ?
Cd1 O1 C1 C2 10.3(3) . . . . ?
Cd1 O1 C1 C2 179.83(13) 2_654 . . . ?
Cd1 O2 C1 O1 -0.32(17) 2_654 . . . ?
Cd1 O2 C1 C2 -179.74(16) 2_654 . . . ?
Cd1 O3 C6 O4 3.38(19) 2_754 . . . ?
Cd1 O3 C6 C5 -175.95(15) 2_754 . . . ?
Cd1 O4 C6 O3 -3.30(18) 2_754 . . . ?
Cd1 O4 C6 C5 176.03(16) 2_754 . . . ?
Cd1 N1 C7 C8 -169.67(19) . . . . ?
Cd1 N1 C11 C10 168.5(4) . . . . ?
Cd1 N1 C32 C31 177.2(8) . . . . ?
Cd1 N4 C27 C29 175.52(16) . . . . ?
Cd1 N4 C30 C28 -174.74(19) . . . . ?
O1 C1 C2 C3 160.77(17) . . . . ?
O2 C1 C2 C3 -19.8(3) . . . . ?
O5 C13 C14 C15 39.2(3) . . . . ?
O5 C13 C14 C19 -139.7(2) . . . . ?
N1 C7 C8 C9 0.2(4) . . . . ?
N2 C13 C14 C15 -138.4(2) . . . . ?
N2 C13 C14 C19 42.6(3) . . . . ?
N4 C27 C29 C26 -1.5(3) . . . . ?
C1 C2 C3 C4 -58.1(3) . . . . ?
C2 C3 C4 C5 -48.7(3) . . . . ?
C3 C4 C5 C6 -54.3(2) . . . . ?
C4 C5 C6 O3 125.4(2) . . . . ?
C4 C5 C6 O4 -54.0(2) . . . . ?
C7 N1 C11 C10 -12.8(6) . . . . ?
C7 N1 C32 C31 30.0(10) . . . . ?
C7 C8 C9 C10 -11.3(4) . . . . ?
C7 C8 C9 C12 176.5(2) . . . . ?
C7 C8 C9 C31 25.6(5) . . . . ?
C8 C9 C10 C11 10.4(6) . . . . ?
C8 C9 C12 N2 24.6(3) . . . . ?
C8 C9 C31 C32 -22.1(11) . . . . ?
C9 C10 C11 N1 1.8(7) . . . . ?
C9 C31 C32 N1 -5.3(14) . . . . ?
C10 C9 C12 N2 -147.4(3) . . . . ?
C11 N1 C7 C8 11.6(4) . . . . ?
C12 N2 C13 O5 4.9(3) . . . . ?
C12 N2 C13 C14 -177.50(17) . . . . ?
C12 C9 C10 C11 -176.9(4) . . . . ?
C12 C9 C31 C32 -176.1(8) . . . . ?
C13 N2 C12 C9 -98.3(2) . . . . ?
C13 C14 C15 C16 179.6(2) . . . . ?
C13 C14 C19 C18 -178.98(17) . . . . ?
C13 C14 C19 C20 3.7(3) . . . . ?
C14 C15 C16 C17 -0.7(4) . . . . ?
C14 C19 C20 C21 179.9(2) . . . . ?
C15 C14 C19 C18 2.1(3) . . . . ?
C15 C14 C19 C20 -175.2(2) . . . . ?
C15 C16 C17 C18 1.9(3) . . . . ?
C15 C16 C17 C24 -175.0(2) . . . . ?
C16 C17 C18 C19 -1.1(3) . . . . ?
C16 C17 C18 C23 176.6(2) . . . . ?
C16 C17 C24 O6 115.4(3) . . . . ?
C16 C17 C24 N3 -62.3(3) . . . . ?
C17 C18 C19 C14 -0.9(3) . . . . ?
C17 C18 C19 C20 176.58(18) . . . . ?
C17 C18 C23 C22 -178.6(2) . . . . ?
C18 C17 C24 O6 -61.5(3) . . . . ?
C18 C17 C24 N3 120.8(2) . . . . ?
C18 C19 C20 C21 2.6(3) . . . . ?
C19 C14 C15 C16 -1.4(3) . . . . ?
C19 C18 C23 C22 -0.9(3) . . . . ?
C19 C20 C21 C22 -1.9(4) . . . . ?
C20 C21 C22 C23 -0.2(4) . . . . ?
C21 C22 C23 C18 1.6(4) . . . . ?
C23 C18 C19 C14 -178.64(18) . . . . ?
C23 C18 C19 C20 -1.1(3) . . . . ?
C24 N3 C25 C26 88.6(2) . . . 1_644 ?
C24 C17 C18 C19 175.78(17) . . . . ?
C24 C17 C18 C23 -6.6(3) . . . . ?
C25 N3 C24 O6 -1.6(3) . . . . ?
C25 N3 C24 C17 176.04(17) . . . . ?
C25 C26 C28 C30 175.2(2) 1_466 . . . ?
C25 C26 C29 C27 -174.59(19) 1_466 . . . ?
C26 C28 C30 N4 0.1(4) . . . . ?
C27 N4 C30 C28 -0.4(4) . . . . ?
C28 C26 C29 C27 1.1(3) . . . . ?
C29 C26 C28 C30 -0.4(3) . . . . ?
C30 N4 C27 C29 1.2(3) . . . . ?
C31 C9 C12 N2 175.5(5) . . . . ?
C32 N1 C7 C8 -28.2(6) . . . . ?

loop_
_smtbx_masks_void_nr
_smtbx_masks_void_average_x
_smtbx_masks_void_average_y
_smtbx_masks_void_average_z
_smtbx_masks_void_volume
_smtbx_masks_void_count_electrons
_smtbx_masks_void_content
1 0.037 -0.210 0.256 54.3 7.3 '0.75 H2O'
2 -0.037 0.210 0.744 54.3 6.8 '0.75 H2O'
3 0.407 0.691 0.012 14.9 0.5 '0.25 H2O'
4 0.593 0.309 -0.012 14.9 0.4 '0.25 H2O'
